data_1577291
loop_
_publ_author_name
'Gerstner, Alexander'
'Arrowsmith, Merle'
'Dietz, Maximilian'
'Mihm, Cornelius'
'Braunschweig, Holger'

_publ_section_title
;
 Zerovalent transition-metal inverse-sandwich complexes of a
 diborataanthracene dianion
;
_journal_name_full 'Chemical Science'
_journal_paper_doi 10.1039/D6SC02501C
_journal_year 2026
_chemical_formula_moiety 'C24 H22 B2 Mo2 O6'
_chemical_formula_sum 'C24 H22 B2 Mo2 O6'
_chemical_formula_weight 619.91
_chemical_name_common {eta6,eta'6-[2,3,6,7,9,10-Me6-9,10-DHDBA]}{Mo(CO)3}2
_chemical_name_systematic 2-Mo2
_chemical_properties_physical Air-sensitive,Moisture-sensitive
_space_group_crystal_system monoclinic
_space_group_IT_number 14
_space_group_name_Hall '-P 2yn'
_space_group_name_H-M_alt 'P 1 21/n 1'
_atom_sites_solution_hydrogens geom
_atom_sites_solution_primary dual
_atom_sites_solution_secondary difmap
_audit_creation_date 2025-01-24
_audit_creation_method 'CIF-fill 1.5p (K.Radacki, 2005-25)'
_audit_update_record
;
2026-03-18 deposited with the CCDC.	2026-05-13 downloaded from the CCDC.
;
_cell_angle_alpha 90
_cell_angle_beta 101.946(2)
_cell_angle_gamma 90
_cell_formula_units_Z 2
_cell_length_a 8.49810(10)
_cell_length_b 10.5870(2)
_cell_length_c 13.5435(2)
_cell_measurement_reflns_used 13325
_cell_measurement_temperature 100(2)
_cell_measurement_theta_max 72.2310
_cell_measurement_theta_min 5.3000
_cell_volume 1192.11(3)
_computing_cell_refinement 'CrysAlisPro 1.171.43.142a (Rigaku OD, 2024)'
_computing_data_collection
;
 CrysAlisPro system (CCD 43.128a 64-bit (release 20-06-2024))
;
_computing_data_reduction 'CrysAlisPro 1.171.43.142a (Rigaku OD, 2024)'
_computing_molecular_graphics 'ShelXLe (Huebschle et all, 2011)'
_computing_publication_material 'SHELXL-2019/2 (Sheldrick, 2019)'
_computing_structure_refinement 'SHELXL-2019/2 (Sheldrick, 2019)'
_computing_structure_solution 'SHELXT 2014/5 (Sheldrick, 2014)''
_diffrn_ambient_environment N~2~
_diffrn_ambient_temperature 100(2)
_diffrn_detector HPA
_diffrn_detector_area_resol_mean 10.0
_diffrn_detector_type 'HyPix Arc150'
_diffrn_measured_fraction_theta_full 0.999
_diffrn_measured_fraction_theta_max 0.988
_diffrn_measurement_details
;
 List of Runs (angles in degrees, time in seconds):
 --------------------------------------------------------------------------
  1  \w     50.00  81.00   0.50    0.84    --   34.00  49.00 101.00   62
  2  \w    -91.00 -56.00   0.50    0.84    --  -42.00 -40.00 143.04   70
  3  \w    -92.00 -61.00   0.50    0.84    --  -46.00 -52.00 -41.02   62
  4  \w    -99.00 -64.00   0.50    0.84    --  -50.00 -38.00 -31.47   70
  5  \w    -97.00 -66.00   0.50    0.84    --  -50.00 -50.00 -65.62   62
  6  \w   -100.00 -70.00   0.50    0.84    --  -54.00 -51.00 -85.24   60
  7  \w   -100.00 -69.00   0.50    0.84    --  -54.00 -52.00 127.54   62
  8  \w   -105.00 -74.00   0.50    0.84    --  -58.00 -48.00-159.09   62
  9  \w     19.00  65.00   0.50    0.84    --   60.01 -95.00 -90.00   92
 10  \w   -110.00 -77.00   0.50    0.84    --  -62.00 -45.00  80.20   66
 11  \w   -119.00 -84.00   0.50    0.84    --  -70.00 -36.00 117.72   70
 12  \w   -119.00 -84.00   0.50    0.84    --  -70.00 -39.00  14.90   70
 13  \w   -122.00 -89.00   0.50    0.84    --  -74.00 -42.00 -18.61   66
 14  \w   -122.00 -89.00   0.50    0.84    --  -74.00 -43.00 -50.30   66
 15  \w   -123.00 -88.00   0.50    0.84    --  -74.00 -37.00   0.25   70
 16  \w   -124.00 -56.00   0.50    0.84    --  -76.37 -15.00-150.00  136
 17  \w    -92.00 -33.00   0.50    0.84    --  -76.37 112.00-180.00  118
 18  \w    -92.00 -33.00   0.50    0.84    --  -76.37 112.00 120.00  118
 19  \w    -92.00 -33.00   0.50    0.84    --  -76.37 112.00  30.00  118
 20  \w   -124.00 -56.00   0.50    0.84    --  -76.37 -15.00  90.00  136
 21  \w    -92.00 -33.00   0.50    0.84    --  -76.37 112.00   0.00  118
 22  \w   -124.00 -56.00   0.50    0.84    --  -76.37 -15.00  90.00  136
 23  \w   -128.00 -94.00   0.50    0.84    --  -79.50 -42.00  72.32   68
 24  \w   -128.00 -94.00   0.50    0.84    --  -79.50 -40.00 172.85   68
 25  \w    -97.00 -36.00   0.50    0.84    --  -79.50 114.00  82.13  122
 26  \w   -125.00 -95.00   0.50    0.84    --  -79.50 -54.00-136.47   60
 27  \w    -97.00 -36.00   0.50    0.84    --  -79.50 115.00  -2.12  122
 28  \w    -97.00 -36.00   0.50    0.84    --  -79.50 115.00-167.09  122
 29  \w    -97.00 -36.00   0.50    0.84    --  -79.50 115.00 -76.00  122
 30  \w    -99.00 -34.00   0.50    0.84    --  -79.50 122.00  -0.31  130
 31  \w    -97.00 -36.00   0.50    0.84    --  -79.50 115.00 133.10  122
 32  \w    -97.00 -36.00   0.50    0.84    --  -79.50 114.00-114.47  122
 33  \w   -126.00 -96.00   0.50    0.84    --  -79.50 -49.00 -71.44   60
 34  \w    -97.00 -36.00   0.50    0.84    --  -79.50 115.00 -35.08  122
 35  \w    -97.00 -35.00   0.50    0.84    --  -79.50 116.00-155.09  124
 36  \w     54.00 128.00   0.50    0.84    --   80.30  15.00  60.00  148
 37  \w     54.00 128.00   0.50    0.84    --   80.30  15.00 -60.00  148
 38  \w     54.00 128.00   0.50    0.84    --   80.30  15.00 -60.00  148
 39  \w     37.00  92.00   0.50    0.84    --   80.30-112.00  90.00  110
 40  \w     40.00  86.00   0.50    0.84    --   80.30 -95.00  90.00   92
 41  \w     37.00  92.00   0.50    0.84    --   80.30-112.00   0.00  110
 42  \w     37.00  92.00   0.50    0.84    --   80.30-112.00-150.00  110
 43  \w     20.00  49.00   0.50    0.84    --    6.00  62.00-178.72   58
 44  \w     20.00  50.00   0.50    0.84    --    6.00  60.00  41.76   60
 45  \w    -26.00   0.00   0.50    0.84    --  -14.00 105.00 -81.48   52
 46  \w    -38.00  -9.00   0.50    0.84    --  -18.00 119.00 121.43   58
 47  \w     32.00  60.00   0.50    0.84    --   18.00  58.00  78.36   56
 48  \w    -77.00 -46.00   0.50    0.84    --  -30.00 -50.00-146.62   62
 49  \w    -85.00 -17.00   0.50    0.84    --  -61.71 125.00 -30.00  136
 50  \w   -118.00 -85.00   0.50    0.84    --  -70.00 -45.00  48.77   66
 51  \w   -119.00 -89.00   0.50    0.84    --  -74.00 -55.00 161.00   60
 52  \w   -118.00 -88.00   0.50    0.84    --  -74.00 -59.00 -90.40   60
 53  \w   -120.00 -89.00   0.50    0.84    --  -74.00 -54.00-161.03   62
 54  \w   -124.00 -56.00   0.50    0.84    --  -76.37 -15.00  30.00  136
 55  \w   -124.00 -94.00   0.50    0.84    --  -79.50 -57.00-108.49   60
 56  \w   -126.00 -95.00   0.50    0.84    --  -79.50 -51.00 -48.21   62
 57  \w   -102.00 -34.00   0.50    0.84    --  -79.50 130.00  88.41  136
 58  \w   -101.00 -34.00   0.50    0.84    --  -79.50 128.00 149.25  134
 59  \w   -127.00 -95.00   0.50    0.84    --  -79.50 -48.00 -29.79   64
 60  \w   -125.00 -94.00   0.50    0.84    --  -79.50 -53.00 123.98   62
;
_diffrn_measurement_device 'four-circle diffractometer'
_diffrn_measurement_device_type 'Rigaku XtaLAB Synergy-R'
_diffrn_measurement_method '\w scans'
_diffrn_orient_matrix_type
;
 CrysAlisPro convention (1999,Acta A55,543-557)
;
_diffrn_orient_matrix_UB_11 0.1304308000
_diffrn_orient_matrix_UB_12 0.0330991000
_diffrn_orient_matrix_UB_13 0.0935285000
_diffrn_orient_matrix_UB_21 0.1235383000
_diffrn_orient_matrix_UB_22 -0.0785497000
_diffrn_orient_matrix_UB_23 -0.0424076000
_diffrn_orient_matrix_UB_31 0.0457154000
_diffrn_orient_matrix_UB_32 0.1178428000
_diffrn_orient_matrix_UB_33 -0.0545504000
_diffrn_radiation_monochromator 'multi-layer mirror'
_diffrn_radiation_probe x-ray
_diffrn_radiation_type CuK\a
_diffrn_radiation_wavelength 1.54184
_diffrn_radiation_xray_symbol K-L~2,3~
_diffrn_reflns_av_R_equivalents 0.0351
_diffrn_reflns_av_unetI/netI 0.0153
_diffrn_reflns_Laue_measured_fraction_full 0.999
_diffrn_reflns_Laue_measured_fraction_max 0.988
_diffrn_reflns_limit_h_max 10
_diffrn_reflns_limit_h_min -10
_diffrn_reflns_limit_k_max 13
_diffrn_reflns_limit_k_min -12
_diffrn_reflns_limit_l_max 16
_diffrn_reflns_limit_l_min -16
_diffrn_reflns_number 27163
_diffrn_reflns_point_group_measured_fraction_full 0.999
_diffrn_reflns_point_group_measured_fraction_max 0.988
_diffrn_reflns_theta_full 67.684
_diffrn_reflns_theta_max 73.771
_diffrn_reflns_theta_min 5.348
_diffrn_source 'rotating-anode X-ray tube'
_diffrn_source_type 'PhotonJet-R X-ray Source'
_exptl_absorpt_coefficient_mu 8.939
_exptl_absorpt_correction_T_max 0.890
_exptl_absorpt_correction_T_min 0.535
_exptl_absorpt_correction_type gaussian
_exptl_absorpt_process_details
;
 CrysAlisPro 1.171.43.142a (Rigaku Oxford Diffraction, 2024) Numerical 
 absorption correction based on gaussian integration over a multifaceted 
 crystal model Empirical absorption correction using spherical harmonics, 
 implemented in SCALE3 ABSPACK scaling algorithm.
;
_exptl_crystal_colour red
_exptl_crystal_density_diffrn 1.727
_exptl_crystal_description block
_exptl_crystal_F_000 616
_exptl_crystal_preparation
;
 Crystals were grown at 25 \%C from saturated solution in THF. For data 
 collection the crystal was immersed in a film of perfluoropolyether oil, 
 mounted on a polyimide loop and transferred to stream of cold nitrogen 
 (Oxford Cryostream 800).
;
_exptl_crystal_recrystallization_method 'Re-crystallisation from solvent'
_exptl_crystal_size_max 0.090
_exptl_crystal_size_mid 0.050
_exptl_crystal_size_min 0.020
_refine_diff_density_max 0.500
_refine_diff_density_min -0.765
_refine_diff_density_rms 0.083
_refine_ls_extinction_method none
_refine_ls_goodness_of_fit_ref 1.089
_refine_ls_hydrogen_treatment constr
_refine_ls_matrix_type full
_refine_ls_number_parameters 157
_refine_ls_number_reflns 2381
_refine_ls_number_restraints 0
_refine_ls_restrained_S_all 1.089
_refine_ls_R_factor_all 0.0305
_refine_ls_R_factor_gt 0.0276
_refine_ls_shift/su_max 0.002
_refine_ls_shift/su_mean 0.000
_refine_ls_structure_factor_coef Fsqd
_refine_ls_weighting_details
;
 w=1/[\s^2^(Fo^2^)+(0.0289P)^2^+2.8540P] where P=(Fo^2^+2Fc^2^)/3
;
_refine_ls_weighting_scheme calc
_refine_ls_wR_factor_gt 0.0707
_refine_ls_wR_factor_ref 0.0724
_reflns_Friedel_coverage 0.000
_reflns_number_gt 2171
_reflns_number_total 2381
_reflns_threshold_expression 'I > 2\s(I)'
_cod_data_source_file d6sc02501c2.cif
_cod_data_source_block AlGe034_AlGe_a
_cod_original_sg_symbol_H-M 'P 21/n'
_cod_database_code 1577291
_shelx_shelxl_version_number 2019/2
_shelx_space_group_comment
;
 The symmetry employed for this shelxl refinement is uniquely defined by the 
 following loop, which should always be used as a source of symmetry 
 information in preference to the above space-group names. They are only 
 intended as comments.
;
_shelx_estimated_absorpt_t_min 0.500
_shelx_estimated_absorpt_t_max 0.841

loop_
_space_group_symop_operation_xyz
'x, y, z'
'-x+1/2, y+1/2, -z+1/2'
'-x, -y, -z'
'x-1/2, -y-1/2, z-1/2'

loop_
_atom_site_label
_atom_site_type_symbol
_atom_site_fract_x
_atom_site_fract_y
_atom_site_fract_z
_atom_site_U_iso_or_equiv
_atom_site_adp_type
_atom_site_occupancy
_atom_site_site_symmetry_order
_atom_site_calc_flag
_atom_site_refinement_flags_posn
_atom_site_refinement_flags_adp
_atom_site_refinement_flags_occupancy
_atom_site_disorder_assembly
_atom_site_disorder_group
B1_1 B 0.5123(4) 0.0047(3) 0.6139(2) 0.0192(6) Uani 1 1 d . . . . .
C2_1 C 0.5217(4) 0.0128(3) 0.7310(2) 0.0245(6) Uani 1 1 d . . . . .
H2A_1 H 0.412691 0.012805 0.744341 0.037 Uiso 1 1 calc R U . . .
H2B_1 H 0.577073 0.090721 0.757342 0.037 Uiso 1 1 calc R U . . .
H2C_1 H 0.581213 -0.060190 0.764171 0.037 Uiso 1 1 calc R U . . .
C3_1 C 0.6585(3) 0.0402(3) 0.5680(2) 0.0180(6) Uani 1 1 d . . . . .
C4_1 C 0.8005(3) 0.0940(3) 0.6292(2) 0.0194(6) Uani 1 1 d . . . . .
H4_1 H 0.802638 0.105812 0.702691 0.023 Uiso 1 1 calc R U . . .
C5_1 C 0.9236(3) 0.1505(3) 0.5898(2) 0.0205(6) Uani 1 1 d . . . . .
C6_1 C 0.9069(3) 0.1548(3) 0.4823(2) 0.0200(6) Uani 1 1 d . . . . .
C7_1 C 0.7743(4) 0.0956(3) 0.4210(2) 0.0203(6) Uani 1 1 d . . . . .
H7_1 H 0.757241 0.108895 0.346402 0.024 Uiso 1 1 calc R U . . .
C8_1 C 0.6456(3) 0.0424(3) 0.4596(2) 0.0185(6) Uani 1 1 d . . . . .
C9_1 C 1.0730(4) 0.2017(3) 0.6593(2) 0.0246(6) Uani 1 1 d . . . . .
H9A_1 H 1.164568 0.146497 0.656540 0.037 Uiso 1 1 calc R U . . .
H9B_1 H 1.055605 0.204658 0.728534 0.037 Uiso 1 1 calc R U . . .
H9C_1 H 1.095323 0.286965 0.637628 0.037 Uiso 1 1 calc R U . . .
C10_1 C 1.0357(4) 0.2140(3) 0.4361(2) 0.0259(6) Uani 1 1 d . . . . .
H10A_1 H 1.132236 0.160926 0.450066 0.039 Uiso 1 1 calc R U . . .
H10B_1 H 1.061637 0.298046 0.465288 0.039 Uiso 1 1 calc R U . . .
H10C_1 H 0.997041 0.221546 0.363016 0.039 Uiso 1 1 calc R U . . .
Mo1_2 Mo 0.66859(3) 0.24862(2) 0.51687(2) 0.01802(10) Uani 1 1 d . . . . .
C2_2 C 0.4627(4) 0.2945(3) 0.4276(2) 0.0238(6) Uani 1 1 d . . . . .
C3_2 C 0.5905(4) 0.3385(3) 0.6271(2) 0.0269(7) Uani 1 1 d . . . . .
C4_2 C 0.7477(4) 0.4125(3) 0.4752(2) 0.0270(7) Uani 1 1 d . . . . .
O5_2 O 0.3436(3) 0.3207(3) 0.37396(17) 0.0341(6) Uani 1 1 d . . . . .
O6_2 O 0.5445(3) 0.3882(2) 0.69040(17) 0.0380(6) Uani 1 1 d . . . . .
O7_2 O 0.7957(3) 0.5049(2) 0.4482(2) 0.0383(6) Uani 1 1 d . . . . .

loop_
_atom_site_aniso_label
_atom_site_aniso_U_11
_atom_site_aniso_U_22
_atom_site_aniso_U_33
_atom_site_aniso_U_23
_atom_site_aniso_U_13
_atom_site_aniso_U_12
B1_1 0.0234(16) 0.0146(15) 0.0181(15) 0.0006(12) 0.0008(13) -0.0026(12)
C2_1 0.0240(15) 0.0326(17) 0.0163(14) 0.0008(12) 0.0028(11) -0.0082(13)
C3_1 0.0222(14) 0.0139(13) 0.0166(13) 0.0019(10) 0.0015(11) -0.0008(11)
C4_1 0.0219(14) 0.0181(14) 0.0166(13) 0.0014(11) 0.0000(11) 0.0000(11)
C5_1 0.0196(14) 0.0180(14) 0.0219(14) -0.0009(11) -0.0001(11) 0.0000(11)
C6_1 0.0218(14) 0.0174(14) 0.0217(14) -0.0011(11) 0.0064(11) 0.0012(11)
C7_1 0.0262(15) 0.0175(14) 0.0182(13) -0.0022(11) 0.0068(11) -0.0001(12)
C8_1 0.0232(14) 0.0142(13) 0.0178(13) -0.0007(11) 0.0036(11) -0.0013(11)
C9_1 0.0198(14) 0.0278(16) 0.0250(15) -0.0055(13) 0.0016(12) -0.0035(12)
C10_1 0.0247(15) 0.0265(16) 0.0289(16) -0.0026(13) 0.0110(13) -0.0032(13)
Mo1_2 0.01933(14) 0.01813(15) 0.01624(14) 0.00024(8) 0.00285(10) -0.00144(9)
C2_2 0.0253(15) 0.0272(16) 0.0200(14) 0.0034(12) 0.0071(12) -0.0021(13)
C3_2 0.0328(17) 0.0248(16) 0.0219(15) 0.0031(13) 0.0027(13) 0.0019(13)
C4_2 0.0207(14) 0.0298(17) 0.0299(16) -0.0018(13) 0.0041(12) 0.0007(13)
O5_2 0.0219(11) 0.0490(15) 0.0293(12) 0.0111(11) 0.0002(10) 0.0004(11)
O6_2 0.0541(16) 0.0376(14) 0.0248(12) -0.0032(11) 0.0138(11) 0.0090(12)
O7_2 0.0392(14) 0.0238(13) 0.0537(16) 0.0063(11) 0.0140(12) -0.0060(11)

loop_
_atom_type_symbol
_atom_type_description
_atom_type_scat_dispersion_real
_atom_type_scat_dispersion_imag
_atom_type_scat_source
C C 0.0181 0.0091 'International Tables Vol C Tables 4.2.6.8 and 6.1.1.4'
H H 0.0000 0.0000 'International Tables Vol C Tables 4.2.6.8 and 6.1.1.4'
B B 0.0090 0.0039 'International Tables Vol C Tables 4.2.6.8 and 6.1.1.4'
O O 0.0492 0.0322 'International Tables Vol C Tables 4.2.6.8 and 6.1.1.4'
Mo Mo -0.0483 2.7339 'International Tables Vol C Tables 4.2.6.8 and 6.1.1.4'

loop_
_exptl_crystal_face_index_h
_exptl_crystal_face_index_k
_exptl_crystal_face_index_l
_exptl_crystal_face_perp_dist
-1 0 1 0.0469
-1 1 1 0.0377
0 1 0 0.0046
0 -1 0 0.0204
0 -1 -1 0.0194
0 1 1 0.0116
-1 0 -1 0.0431
0 1 -1 0.0107
0 -1 1 0.0148
-1 1 -1 0.0361
-1 0 0 0.0483
1 -1 1 0.0320
1 1 -1 0.0279
-1 -1 1 0.0402
1 -1 0 0.0328

loop_
_geom_angle_atom_site_label_1
_geom_angle_atom_site_label_2
_geom_angle_atom_site_label_3
_geom_angle
_geom_angle_site_symmetry_1
_geom_angle_site_symmetry_3
_geom_angle_publ_flag
C3_1 B1_1 C2_1 121.0(3) . . ?
C3_1 B1_1 C8_1 118.2(2) . 3_656 ?
C2_1 B1_1 C8_1 120.8(3) . 3_656 ?
B1_1 C2_1 H2A_1 109.5 . . ?
B1_1 C2_1 H2B_1 109.5 . . ?
H2A_1 C2_1 H2B_1 109.5 . . ?
B1_1 C2_1 H2C_1 109.5 . . ?
H2A_1 C2_1 H2C_1 109.5 . . ?
H2B_1 C2_1 H2C_1 109.5 . . ?
C4_1 C3_1 C8_1 117.2(3) . . ?
C4_1 C3_1 B1_1 121.0(2) . . ?
C8_1 C3_1 B1_1 120.8(2) . . ?
C4_1 C3_1 Mo1_2 73.48(16) . . ?
C8_1 C3_1 Mo1_2 71.47(15) . . ?
B1_1 C3_1 Mo1_2 115.70(19) . . ?
C5_1 C4_1 C3_1 123.7(3) . . ?
C5_1 C4_1 Mo1_2 75.58(17) . . ?
C3_1 C4_1 Mo1_2 70.82(15) . . ?
C5_1 C4_1 H4_1 117.7 . . ?
C3_1 C4_1 H4_1 117.7 . . ?
Mo1_2 C4_1 H4_1 117.7 . . ?
C4_1 C5_1 C6_1 118.3(3) . . ?
C4_1 C5_1 C9_1 120.7(3) . . ?
C6_1 C5_1 C9_1 120.9(3) . . ?
C4_1 C5_1 Mo1_2 70.31(16) . . ?
C6_1 C5_1 Mo1_2 71.34(16) . . ?
C9_1 C5_1 Mo1_2 131.6(2) . . ?
C7_1 C6_1 C5_1 119.1(3) . . ?
C7_1 C6_1 C10_1 120.3(3) . . ?
C5_1 C6_1 C10_1 120.5(3) . . ?
C7_1 C6_1 Mo1_2 72.04(16) . . ?
C5_1 C6_1 Mo1_2 73.98(16) . . ?
C10_1 C6_1 Mo1_2 128.9(2) . . ?
C6_1 C7_1 C8_1 122.9(3) . . ?
C6_1 C7_1 Mo1_2 73.66(16) . . ?
C8_1 C7_1 Mo1_2 70.20(16) . . ?
C6_1 C7_1 H7_1 117.8 . . ?
C8_1 C7_1 H7_1 117.8 . . ?
Mo1_2 C7_1 H7_1 117.8 . . ?
C7_1 C8_1 C3_1 118.4(3) . . ?
C7_1 C8_1 B1_1 120.7(2) . 3_656 ?
C3_1 C8_1 B1_1 120.7(2) . 3_656 ?
C7_1 C8_1 Mo1_2 74.42(16) . . ?
C3_1 C8_1 Mo1_2 72.06(15) . . ?
B1_1 C8_1 Mo1_2 120.81(19) 3_656 . ?
C5_1 C9_1 H9A_1 109.5 . . ?
C5_1 C9_1 H9B_1 109.5 . . ?
H9A_1 C9_1 H9B_1 109.5 . . ?
C5_1 C9_1 H9C_1 109.5 . . ?
H9A_1 C9_1 H9C_1 109.5 . . ?
H9B_1 C9_1 H9C_1 109.5 . . ?
C6_1 C10_1 H10A_1 109.5 . . ?
C6_1 C10_1 H10B_1 109.5 . . ?
H10A_1 C10_1 H10B_1 109.5 . . ?
C6_1 C10_1 H10C_1 109.5 . . ?
H10A_1 C10_1 H10C_1 109.5 . . ?
H10B_1 C10_1 H10C_1 109.5 . . ?
C2_2 Mo1_2 C4_2 85.43(13) . . ?
C2_2 Mo1_2 C3_2 87.19(13) . . ?
C4_2 Mo1_2 C3_2 88.89(13) . . ?
C2_2 Mo1_2 C8_1 91.39(12) . . ?
C4_2 Mo1_2 C8_1 137.77(12) . . ?
C3_2 Mo1_2 C8_1 133.08(12) . . ?
C2_2 Mo1_2 C3_1 109.54(12) . . ?
C4_2 Mo1_2 C3_1 162.22(12) . . ?
C3_2 Mo1_2 C3_1 101.06(11) . . ?
C8_1 Mo1_2 C3_1 36.47(10) . . ?
C2_2 Mo1_2 C4_1 144.22(11) . . ?
C4_2 Mo1_2 C4_1 130.35(11) . . ?
C3_2 Mo1_2 C4_1 92.05(11) . . ?
C8_1 Mo1_2 C4_1 63.64(10) . . ?
C3_1 Mo1_2 C4_1 35.70(9) . . ?
C2_2 Mo1_2 C7_1 102.80(12) . . ?
C4_2 Mo1_2 C7_1 104.65(11) . . ?
C3_2 Mo1_2 C7_1 163.63(12) . . ?
C8_1 Mo1_2 C7_1 35.38(10) . . ?
C3_1 Mo1_2 C7_1 63.53(10) . . ?
C4_1 Mo1_2 C7_1 72.22(10) . . ?
C2_2 Mo1_2 C6_1 131.58(11) . . ?
C4_2 Mo1_2 C6_1 87.53(11) . . ?
C3_2 Mo1_2 C6_1 140.52(12) . . ?
C8_1 Mo1_2 C6_1 63.73(10) . . ?
C3_1 Mo1_2 C6_1 75.40(10) . . ?
C4_1 Mo1_2 C6_1 61.81(10) . . ?
C7_1 Mo1_2 C6_1 34.30(10) . . ?
C2_2 Mo1_2 C5_1 164.12(12) . . ?
C4_2 Mo1_2 C5_1 99.43(11) . . ?
C3_2 Mo1_2 C5_1 107.91(11) . . ?
C8_1 Mo1_2 C5_1 74.80(10) . . ?
C3_1 Mo1_2 C5_1 63.60(10) . . ?
C4_1 Mo1_2 C5_1 34.11(10) . . ?
C7_1 Mo1_2 C5_1 61.38(10) . . ?
C6_1 Mo1_2 C5_1 34.68(9) . . ?
O5_2 C2_2 Mo1_2 178.8(3) . . ?
O6_2 C3_2 Mo1_2 178.9(3) . . ?
O7_2 C4_2 Mo1_2 177.4(3) . . ?

loop_
_geom_bond_atom_site_label_1
_geom_bond_atom_site_label_2
_geom_bond_distance
_geom_bond_site_symmetry_2
_geom_bond_publ_flag
B1_1 C3_1 1.547(4) . ?
B1_1 C2_1 1.573(4) . ?
B1_1 C8_1 1.577(4) 3_656 ?
C2_1 H2A_1 0.9800 . ?
C2_1 H2B_1 0.9800 . ?
C2_1 H2C_1 0.9800 . ?
C3_1 C4_1 1.433(4) . ?
C3_1 C8_1 1.449(4) . ?
C3_1 Mo1_2 2.319(3) . ?
C4_1 C5_1 1.402(4) . ?
C4_1 Mo1_2 2.354(3) . ?
C4_1 H4_1 1.0000 . ?
C5_1 C6_1 1.434(4) . ?
C5_1 C9_1 1.515(4) . ?
C5_1 Mo1_2 2.422(3) . ?
C6_1 C7_1 1.402(4) . ?
C6_1 C10_1 1.505(4) . ?
C6_1 Mo1_2 2.387(3) . ?
C7_1 C8_1 1.423(4) . ?
C7_1 Mo1_2 2.367(3) . ?
C7_1 H7_1 1.0000 . ?
C8_1 Mo1_2 2.312(3) . ?
C9_1 H9A_1 0.9800 . ?
C9_1 H9B_1 0.9800 . ?
C9_1 H9C_1 0.9800 . ?
C10_1 H10A_1 0.9800 . ?
C10_1 H10B_1 0.9800 . ?
C10_1 H10C_1 0.9800 . ?
Mo1_2 C2_2 1.971(3) . ?
Mo1_2 C4_2 1.985(3) . ?
Mo1_2 C3_2 1.996(3) . ?
C2_2 O5_2 1.151(4) . ?
C3_2 O6_2 1.142(4) . ?
C4_2 O7_2 1.147(4) . ?

loop_
_geom_torsion_atom_site_label_1
_geom_torsion_atom_site_label_2
_geom_torsion_atom_site_label_3
_geom_torsion_atom_site_label_4
_geom_torsion
_geom_torsion_site_symmetry_1
_geom_torsion_site_symmetry_2
_geom_torsion_site_symmetry_3
_geom_torsion_site_symmetry_4
_geom_torsion_publ_flag
C2_1 B1_1 C3_1 C4_1 -6.7(4) . . . . ?
C8_1 B1_1 C3_1 C4_1 174.5(3) 3_656 . . . ?
C2_1 B1_1 C3_1 C8_1 -175.0(3) . . . . ?
C8_1 B1_1 C3_1 C8_1 6.1(4) 3_656 . . . ?
C2_1 B1_1 C3_1 Mo1_2 -92.1(3) . . . . ?
C8_1 B1_1 C3_1 Mo1_2 89.0(3) 3_656 . . . ?
C8_1 C3_1 C4_1 C5_1 1.6(4) . . . . ?
B1_1 C3_1 C4_1 C5_1 -167.2(3) . . . . ?
Mo1_2 C3_1 C4_1 C5_1 -56.7(3) . . . . ?
C8_1 C3_1 C4_1 Mo1_2 58.3(2) . . . . ?
B1_1 C3_1 C4_1 Mo1_2 -110.5(3) . . . . ?
C3_1 C4_1 C5_1 C6_1 0.0(4) . . . . ?
Mo1_2 C4_1 C5_1 C6_1 -54.6(2) . . . . ?
C3_1 C4_1 C5_1 C9_1 -178.0(3) . . . . ?
Mo1_2 C4_1 C5_1 C9_1 127.4(3) . . . . ?
C3_1 C4_1 C5_1 Mo1_2 54.6(3) . . . . ?
C4_1 C5_1 C6_1 C7_1 -4.1(4) . . . . ?
C9_1 C5_1 C6_1 C7_1 173.9(3) . . . . ?
Mo1_2 C5_1 C6_1 C7_1 -58.2(2) . . . . ?
C4_1 C5_1 C6_1 C10_1 -179.8(3) . . . . ?
C9_1 C5_1 C6_1 C10_1 -1.8(4) . . . . ?
Mo1_2 C5_1 C6_1 C10_1 126.1(3) . . . . ?
C4_1 C5_1 C6_1 Mo1_2 54.1(2) . . . . ?
C9_1 C5_1 C6_1 Mo1_2 -127.9(3) . . . . ?
C5_1 C6_1 C7_1 C8_1 6.8(4) . . . . ?
C10_1 C6_1 C7_1 C8_1 -177.4(3) . . . . ?
Mo1_2 C6_1 C7_1 C8_1 -52.4(3) . . . . ?
C5_1 C6_1 C7_1 Mo1_2 59.2(2) . . . . ?
C10_1 C6_1 C7_1 Mo1_2 -125.1(3) . . . . ?
C6_1 C7_1 C8_1 C3_1 -5.1(4) . . . . ?
Mo1_2 C7_1 C8_1 C3_1 -59.0(2) . . . . ?
C6_1 C7_1 C8_1 B1_1 170.8(3) . . . 3_656 ?
Mo1_2 C7_1 C8_1 B1_1 116.9(3) . . . 3_656 ?
C6_1 C7_1 C8_1 Mo1_2 53.9(3) . . . . ?
C4_1 C3_1 C8_1 C7_1 0.9(4) . . . . ?
B1_1 C3_1 C8_1 C7_1 169.7(3) . . . . ?
Mo1_2 C3_1 C8_1 C7_1 60.2(2) . . . . ?
C4_1 C3_1 C8_1 B1_1 -175.1(3) . . . 3_656 ?
B1_1 C3_1 C8_1 B1_1 -6.3(4) . . . 3_656 ?
Mo1_2 C3_1 C8_1 B1_1 -115.7(3) . . . 3_656 ?
C4_1 C3_1 C8_1 Mo1_2 -59.4(2) . . . . ?
B1_1 C3_1 C8_1 Mo1_2 109.4(3) . . . . ?
